data_7105772
loop_
_publ_author_name
'Ho Yong Lee'
'Andras Olasz'
'Maren Pink'
'Hyunsoo Park'
'Dongwhan Lee'

_publ_section_title
;
 The art of stacking: structural folding and self-assembly of branched
 p-conjugation assisted by O-H***O and C-H***F hydrogen bonds
;
_journal_name_full Chem.Commun.
_journal_page_first 481
_journal_paper_doi 10.1039/c0cc02177f
_journal_volume 47
_journal_year 2011
_chemical_formula_moiety 'C51 H45 F3 O3, 2.27 (C H Cl3)'
_chemical_formula_sum 'C53.27 H47.27 Cl6.82 F3 O3'
_chemical_formula_weight 1034.63
_chemical_name_systematic
;
?
;
_space_group_IT_number 148
_symmetry_cell_setting trigonal
_symmetry_space_group_name_Hall '-R 3'
_symmetry_space_group_name_H-M 'R -3 :H'
_atom_sites_solution_hydrogens geom
_atom_sites_solution_primary direct
_atom_sites_solution_secondary difmap
_audit_creation_method SHELXL-97
_cell_angle_alpha 90.00
_cell_angle_beta 90.00
_cell_angle_gamma 120.00
_cell_formula_units_Z 6
_cell_length_a 17.1496(12)
_cell_length_b 17.1496
_cell_length_c 33.798(2)
_cell_measurement_reflns_used 9976
_cell_measurement_temperature 150(2)
_cell_measurement_theta_max 25.0
_cell_measurement_theta_min 2.3
_cell_volume 8608.5(8)
_computing_cell_refinement 'APEX II v.2.2 (Bruker, 2007)'
_computing_data_collection 'APEX II v.2.2 (Bruker, 2007)'
_computing_data_reduction 'APEX II v.2.2 (Bruker, 2007)'
_computing_molecular_graphics 'SHELXTL (Bruker, 2008)'
_computing_publication_material 'SHELXTL (Bruker, 2008)'
_computing_structure_refinement 'SHELXL-97 (Sheldrick, 2008)'
_computing_structure_solution 'SIR-2004 (Burla et al., 2005)'
_diffrn_ambient_temperature 150(2)
_diffrn_detector 'CCD area detector'
_diffrn_detector_area_resol_mean 83.33
_diffrn_detector_type 'Bruker APEXII'
_diffrn_measured_fraction_theta_full 0.999
_diffrn_measured_fraction_theta_max 0.999
_diffrn_measurement_details '0.30 degree frames measured for 60 seconds each'
_diffrn_measurement_device 'APEX Kappa Duo'
_diffrn_measurement_device_type Kappa
_diffrn_measurement_method 'omega and phi scans'
_diffrn_radiation_monochromator graphite
_diffrn_radiation_source 'fine-focus sealed tube'
_diffrn_radiation_type MoK\a
_diffrn_radiation_wavelength 0.71073
_diffrn_reflns_av_R_equivalents 0.0250
_diffrn_reflns_av_sigmaI/netI 0.0152
_diffrn_reflns_limit_h_max 20
_diffrn_reflns_limit_h_min -20
_diffrn_reflns_limit_k_max 20
_diffrn_reflns_limit_k_min -20
_diffrn_reflns_limit_l_max 40
_diffrn_reflns_limit_l_min -40
_diffrn_reflns_number 26759
_diffrn_reflns_theta_full 25.07
_diffrn_reflns_theta_max 25.07
_diffrn_reflns_theta_min 1.50
_exptl_absorpt_coefficient_mu 0.385
_exptl_absorpt_correction_T_max 0.9698
_exptl_absorpt_correction_T_min 0.9445
_exptl_absorpt_correction_type multi-scan
_exptl_absorpt_process_details 'SADABS, R. Blessing; 1995'
_exptl_crystal_colour colorless
_exptl_crystal_density_diffrn 1.197
_exptl_crystal_density_method 'not measured'
_exptl_crystal_description block
_exptl_crystal_F_000 3204
_exptl_crystal_size_max 0.15
_exptl_crystal_size_mid 0.12
_exptl_crystal_size_min 0.08
_refine_diff_density_max 0.454
_refine_diff_density_min -0.426
_refine_diff_density_rms 0.069
_refine_ls_extinction_method none
_refine_ls_goodness_of_fit_ref 1.059
_refine_ls_hydrogen_treatment constr
_refine_ls_matrix_type full
_refine_ls_number_parameters 276
_refine_ls_number_reflns 3403
_refine_ls_number_restraints 784
_refine_ls_restrained_S_all 1.116
_refine_ls_R_factor_all 0.1089
_refine_ls_R_factor_gt 0.0905
_refine_ls_shift/su_max 0.000
_refine_ls_shift/su_mean 0.000
_refine_ls_structure_factor_coef Fsqd
_refine_ls_weighting_details 'calc w=1/[\s^2^(Fo^2^)+(0.1733P)^2^+16.9529P] where P=(Fo^2^+2Fc^2^)/3'
_refine_ls_weighting_scheme calc
_refine_ls_wR_factor_gt 0.2683
_refine_ls_wR_factor_ref 0.2960
_reflns_number_gt 2596
_reflns_number_total 3403
_reflns_threshold_expression >2sigma(I)
_cod_data_source_file C0CC02177F.TXT
_cod_data_source_block 08112
_cod_depositor_comments
;
The following automatic conversions were performed:
'_symmetry_cell_setting' value 'Trigonal' changed to 'trigonal' according
to '/home/saulius/struct/CIF-dictionaries/cif_core.dic' dictionary named
'cif_core.dic' version 2.4.1 from 2010-06-29.

Automatic conversion script
Id: cif_fix_enum 1527 2010-12-29 10:47:43Z saulius 
;
_cod_original_cell_volume 8608.5(9)
_cod_original_sg_symbol_H-M R-3
_cod_database_code 7105772

loop_
_symmetry_equiv_pos_as_xyz
'x, y, z'
'-y, x-y, z'
'-x+y, -x, z'
'x+2/3, y+1/3, z+1/3'
'-y+2/3, x-y+1/3, z+1/3'
'-x+y+2/3, -x+1/3, z+1/3'
'x+1/3, y+2/3, z+2/3'
'-y+1/3, x-y+2/3, z+2/3'
'-x+y+1/3, -x+2/3, z+2/3'
'-x, -y, -z'
'y, -x+y, -z'
'x-y, x, -z'
'-x+2/3, -y+1/3, -z+1/3'
'y+2/3, -x+y+1/3, -z+1/3'
'x-y+2/3, x+1/3, -z+1/3'
'-x+1/3, -y+2/3, -z+2/3'
'y+1/3, -x+y+2/3, -z+2/3'
'x-y+1/3, x+2/3, -z+2/3'

loop_
_atom_site_label
_atom_site_type_symbol
_atom_site_fract_x
_atom_site_fract_y
_atom_site_fract_z
_atom_site_U_iso_or_equiv
_atom_site_adp_type
_atom_site_occupancy
_atom_site_symmetry_multiplicity
_atom_site_calc_flag
_atom_site_refinement_flags
_atom_site_disorder_assembly
_atom_site_disorder_group
F1 F 0.82817(11) 0.96438(12) 0.11356(5) 0.0545(6) Uani 1 1 d U . .
C1 C 0.91337(19) 0.9824(2) 0.11382(7) 0.0456(7) Uani 1 1 d U . .
C2 C 0.92866(19) 0.90979(19) 0.11374(7) 0.0465(7) Uani 1 1 d U . .
C3 C 0.8564(2) 0.8191(2) 0.11201(8) 0.0499(7) Uani 1 1 d U A .
C4 C 0.7949(2) 0.7433(2) 0.10957(8) 0.0503(7) Uani 1 1 d U . .
C5 C 0.7211(2) 0.6547(2) 0.10382(8) 0.0491(7) Uani 0.718(3) 1 d PDU A 1
C6 C 0.6841(4) 0.6281(4) 0.06570(15) 0.0511(14) Uani 0.718(3) 1 d PDU A 1
C7 C 0.6121(5) 0.5427(4) 0.0598(2) 0.0592(17) Uani 0.718(3) 1 d PDU A 1
H7 H 0.5872 0.5257 0.0340 0.071 Uiso 0.718(3) 1 calc PR A 1
C8 C 0.5749(6) 0.4810(5) 0.0904(3) 0.0654(9) Uani 0.718(3) 1 d PDU A 1
C9 C 0.6119(4) 0.5093(5) 0.1280(2) 0.0618(17) Uani 0.718(3) 1 d PDU A 1
H9 H 0.5867 0.4689 0.1496 0.074 Uiso 0.718(3) 1 calc PR A 1
C10 C 0.6832(4) 0.5935(4) 0.1347(2) 0.0561(15) Uani 0.718(3) 1 d PDU A 1
H10 H 0.7071 0.6103 0.1607 0.067 Uiso 0.718(3) 1 calc PR A 1
C11 C 0.4963(6) 0.3864(5) 0.0844(3) 0.0901(13) Uani 0.523(7) 1 d PDU A 1
C12 C 0.5224(8) 0.3195(6) 0.1026(4) 0.110(3) Uani 0.523(7) 1 d PDU A 1
H12A H 0.4728 0.2577 0.0988 0.166 Uiso 0.523(7) 1 calc PR A 1
H12B H 0.5343 0.3317 0.1309 0.166 Uiso 0.523(7) 1 calc PR A 1
H12C H 0.5765 0.3266 0.0894 0.166 Uiso 0.523(7) 1 calc PR A 1
C13 C 0.4683(9) 0.3607(8) 0.0412(3) 0.108(3) Uani 0.523(7) 1 d PDU A 1
H13A H 0.4173 0.2990 0.0399 0.162 Uiso 0.523(7) 1 calc PR A 1
H13B H 0.5190 0.3646 0.0262 0.162 Uiso 0.523(7) 1 calc PR A 1
H13C H 0.4505 0.4021 0.0297 0.162 Uiso 0.523(7) 1 calc PR A 1
C14 C 0.4149(8) 0.3742(7) 0.1088(3) 0.115(3) Uani 0.523(7) 1 d PDU A 1
H14A H 0.3634 0.3139 0.1040 0.172 Uiso 0.523(7) 1 calc PR A 1
H14B H 0.3993 0.4197 0.1008 0.172 Uiso 0.523(7) 1 calc PR A 1
H14C H 0.4302 0.3811 0.1370 0.172 Uiso 0.523(7) 1 calc PR A 1
C15 C 0.7195(4) 0.6902(3) 0.03312(13) 0.0598(12) Uani 0.718(3) 1 d PDU A 1
C16 C 0.7442(4) 0.7409(3) 0.00583(13) 0.0681(12) Uani 0.718(3) 1 d PDU A 1
C17 C 0.7756(4) 0.8030(4) -0.02816(15) 0.0857(16) Uani 0.718(3) 1 d PDU A 1
H17A H 0.7742 0.7696 -0.0523 0.103 Uiso 0.718(3) 1 calc PR A 1
H17B H 0.7342 0.8268 -0.0323 0.103 Uiso 0.718(3) 1 calc PR A 1
O1 O 0.8648(3) 0.8764(2) -0.02230(10) 0.0723(11) Uani 0.718(3) 1 d PDU A 1
H1O H 0.8984 0.8565 -0.0151 0.087 Uiso 0.718(3) 1 calc PR A 1
C11E C 0.4963(6) 0.3864(5) 0.0844(3) 0.0901(13) Uani 0.195(7) 1 d PU B 3
C12E C 0.5072(19) 0.3451(16) 0.0455(6) 0.115(3) Uani 0.195(7) 1 d PDU B 3
H12D H 0.5282 0.3905 0.0245 0.172 Uiso 0.195(7) 1 calc PR B 3
H12E H 0.4490 0.2934 0.0380 0.172 Uiso 0.195(7) 1 calc PR B 3
H12F H 0.5512 0.3252 0.0495 0.172 Uiso 0.195(7) 1 calc PR B 3
C13E C 0.4134(14) 0.3980(15) 0.0792(8) 0.110(3) Uani 0.195(7) 1 d PDU B 3
H13D H 0.4228 0.4374 0.0565 0.166 Uiso 0.195(7) 1 calc PR B 3
H13E H 0.4048 0.4250 0.1032 0.166 Uiso 0.195(7) 1 calc PR B 3
H13F H 0.3599 0.3391 0.0746 0.166 Uiso 0.195(7) 1 calc PR B 3
C14E C 0.475(2) 0.3176(15) 0.1165(6) 0.108(3) Uani 0.195(7) 1 d PDU B 3
H14D H 0.5297 0.3161 0.1235 0.162 Uiso 0.195(7) 1 calc PR B 3
H14E H 0.4291 0.2581 0.1070 0.162 Uiso 0.195(7) 1 calc PR B 3
H14F H 0.4524 0.3338 0.1399 0.162 Uiso 0.195(7) 1 calc PR B 3
C5D C 0.7211(2) 0.6547(2) 0.10382(8) 0.0491(7) Uani 0.282(3) 1 d PDU A 2
C6D C 0.6967(11) 0.6174(11) 0.0657(4) 0.0511(14) Uani 0.282(3) 1 d PDU A 2
C7D C 0.6253(13) 0.5322(12) 0.0600(6) 0.0592(17) Uani 0.282(3) 1 d PDU A 2
H7D H 0.6118 0.5081 0.0339 0.071 Uiso 0.282(3) 1 calc PR A 2
C8D C 0.5725(14) 0.4807(12) 0.0911(7) 0.0654(9) Uani 0.282(3) 1 d PDU A 2
C9D C 0.5944(13) 0.5171(13) 0.1289(7) 0.0618(17) Uani 0.282(3) 1 d PDU A 2
H9D H 0.5591 0.4833 0.1509 0.074 Uiso 0.282(3) 1 calc PR A 2
C10D C 0.6662(12) 0.6011(12) 0.1347(5) 0.0561(15) Uani 0.282(3) 1 d PDU A 2
H10D H 0.6796 0.6242 0.1608 0.067 Uiso 0.282(3) 1 calc PR A 2
C11D C 0.4981(13) 0.3858(13) 0.0825(6) 0.0901(13) Uani 0.282(3) 1 d PDU A 2
C12D C 0.5428(13) 0.3276(11) 0.0795(7) 0.110(3) Uani 0.282(3) 1 d PDU A 2
H12G H 0.4964 0.2643 0.0764 0.166 Uiso 0.282(3) 1 calc PR A 2
H12H H 0.5774 0.3347 0.1037 0.166 Uiso 0.282(3) 1 calc PR A 2
H12I H 0.5833 0.3468 0.0566 0.166 Uiso 0.282(3) 1 calc PR A 2
C13D C 0.4444(16) 0.3835(15) 0.0455(6) 0.108(3) Uani 0.282(3) 1 d PDU A 2
H13G H 0.4007 0.3209 0.0388 0.162 Uiso 0.282(3) 1 calc PR A 2
H13H H 0.4858 0.4118 0.0233 0.162 Uiso 0.282(3) 1 calc PR A 2
H13I H 0.4124 0.4164 0.0509 0.162 Uiso 0.282(3) 1 calc PR A 2
C14D C 0.4275(15) 0.3437(15) 0.1146(6) 0.115(3) Uani 0.282(3) 1 d PDU A 2
H14G H 0.3901 0.2789 0.1098 0.172 Uiso 0.282(3) 1 calc PR A 2
H14H H 0.3896 0.3716 0.1145 0.172 Uiso 0.282(3) 1 calc PR A 2
H14I H 0.4572 0.3535 0.1404 0.172 Uiso 0.282(3) 1 calc PR A 2
C15D C 0.7498(9) 0.6680(9) 0.0324(3) 0.0598(12) Uani 0.282(3) 1 d PDU A 2
C16D C 0.7924(9) 0.7089(8) 0.0048(3) 0.0681(12) Uani 0.282(3) 1 d PDU A 2
C17D C 0.8438(11) 0.7586(9) -0.0305(3) 0.0857(16) Uani 0.282(3) 1 d PDU A 2
H17C H 0.8797 0.7318 -0.0400 0.103 Uiso 0.282(3) 1 calc PR A 2
H17D H 0.8012 0.7521 -0.0517 0.103 Uiso 0.282(3) 1 calc PR A 2
O1D O 0.9024(7) 0.8515(6) -0.0229(3) 0.0723(11) Uani 0.282(3) 1 d PDU A 2
H1DO H 0.9268 0.8579 -0.0007 0.087 Uiso 0.282(3) 1 calc PR A 2
Cl1 Cl 0.5977(6) 0.7941(6) 0.1307(3) 0.1697(16) Uiso 0.369(5) 1 d PDU C 1
Cl2 Cl 0.5752(6) 0.8173(6) 0.0452(2) 0.1697(16) Uiso 0.369(5) 1 d PDU C 1
Cl3 Cl 0.4783(5) 0.6491(5) 0.0794(3) 0.1697(16) Uiso 0.369(5) 1 d PDU C 1
C1S C 0.5687(15) 0.7552(10) 0.0849(4) 0.1697(16) Uiso 0.369(5) 1 d PDU C 1
H1S H 0.6186 0.7430 0.0785 0.204 Uiso 0.369(5) 1 calc PR C 1
Cl1D Cl 0.6266(11) 0.8180(10) 0.1009(5) 0.1697(16) Uiso 0.157(3) 1 d PD D 2
Cl2D Cl 0.5068(13) 0.7774(12) 0.0374(5) 0.1697(16) Uiso 0.157(3) 1 d PD D 2
Cl3D Cl 0.4931(12) 0.6542(11) 0.1037(6) 0.1697(16) Uiso 0.157(3) 1 d PD D 2
C1SD C 0.551(2) 0.7386(16) 0.0712(9) 0.1697(16) Uiso 0.157(3) 1 d PD D 2
H1SD H 0.5865 0.7180 0.0553 0.204 Uiso 0.157(3) 1 calc PR D 2
Cl1E Cl 0.5851(13) 0.8178(12) 0.1286(6) 0.1697(16) Uiso 0.158(3) 1 d PD E 3
Cl2E Cl 0.4298(11) 0.6457(10) 0.1215(5) 0.1697(16) Uiso 0.158(3) 1 d PD E 3
Cl3E Cl 0.5356(12) 0.7318(11) 0.0563(5) 0.1697(16) Uiso 0.158(3) 1 d PD E 3
C1SE C 0.5365(17) 0.7164(16) 0.1061(6) 0.1697(16) Uiso 0.158(3) 1 d PD E 3
H1E H 0.5737 0.6876 0.1116 0.204 Uiso 0.158(3) 1 calc PR E 3
Cl1F Cl 0.538(3) 0.730(3) 0.1276(8) 0.1697(16) Uiso 0.074(4) 1 d PD F 4
Cl2F Cl 0.601(2) 0.825(2) 0.0543(11) 0.1697(16) Uiso 0.074(4) 1 d PD F 4
Cl3F Cl 0.440(2) 0.655(2) 0.0594(10) 0.1697(16) Uiso 0.074(4) 1 d PD F 4
C1F C 0.512(3) 0.753(2) 0.0823(9) 0.1697(16) Uiso 0.074(4) 1 d PD F 4
H1SF H 0.4770 0.7838 0.0872 0.204 Uiso 0.074(4) 1 calc PR F 4

loop_
_atom_site_aniso_label
_atom_site_aniso_U_11
_atom_site_aniso_U_22
_atom_site_aniso_U_33
_atom_site_aniso_U_23
_atom_site_aniso_U_13
_atom_site_aniso_U_12
F1 0.0530(10) 0.0691(11) 0.0429(10) 0.0046(7) 0.0049(7) 0.0316(9)
C1 0.0519(16) 0.0605(17) 0.0252(13) 0.0022(11) 0.0023(10) 0.0286(13)
C2 0.0575(16) 0.0540(16) 0.0263(13) 0.0008(10) 0.0014(11) 0.0266(13)
C3 0.0597(17) 0.0571(17) 0.0322(14) 0.0035(11) 0.0025(11) 0.0286(15)
C4 0.0621(17) 0.0575(17) 0.0357(14) 0.0024(12) 0.0024(12) 0.0331(15)
C5 0.0609(15) 0.0516(14) 0.0393(14) 0.0025(11) 0.0008(11) 0.0315(12)
C6 0.062(2) 0.055(2) 0.0375(14) 0.0058(13) 0.0016(13) 0.0297(16)
C7 0.069(3) 0.061(2) 0.0407(15) 0.0040(16) -0.0045(17) 0.0269(19)
C8 0.0744(18) 0.0587(16) 0.0490(16) 0.0089(13) -0.0077(13) 0.0228(14)
C9 0.074(3) 0.057(2) 0.0456(17) 0.0126(15) -0.005(2) 0.025(2)
C10 0.071(3) 0.0552(19) 0.0404(15) 0.0045(14) -0.0066(18) 0.0308(18)
C11 0.094(2) 0.0671(19) 0.068(2) 0.0122(16) -0.0151(17) 0.0088(17)
C12 0.117(4) 0.063(3) 0.096(5) 0.004(4) -0.012(4) 0.004(3)
C13 0.106(5) 0.079(4) 0.078(4) 0.004(3) -0.023(4) 0.000(4)
C14 0.103(4) 0.081(5) 0.087(4) 0.024(4) -0.008(3) -0.010(4)
C15 0.067(2) 0.062(2) 0.0367(16) 0.0031(16) -0.0010(18) 0.0219(17)
C16 0.077(3) 0.064(2) 0.0412(19) 0.0040(17) -0.0012(18) 0.0184(18)
C17 0.094(3) 0.073(3) 0.044(2) 0.011(2) -0.002(2) 0.007(2)
O1 0.074(2) 0.070(2) 0.0554(17) 0.0176(14) 0.0078(16) 0.0235(16)
C11E 0.094(2) 0.0671(19) 0.068(2) 0.0122(16) -0.0151(17) 0.0088(17)
C12E 0.103(4) 0.081(5) 0.087(4) 0.024(4) -0.008(3) -0.010(4)
C13E 0.117(4) 0.063(3) 0.096(5) 0.004(4) -0.012(4) 0.004(3)
C14E 0.106(5) 0.079(4) 0.078(4) 0.004(3) -0.023(4) 0.000(4)
C5D 0.0609(15) 0.0516(14) 0.0393(14) 0.0025(11) 0.0008(11) 0.0315(12)
C6D 0.062(2) 0.055(2) 0.0375(14) 0.0058(13) 0.0016(13) 0.0297(16)
C7D 0.069(3) 0.061(2) 0.0407(15) 0.0040(16) -0.0045(17) 0.0269(19)
C8D 0.0744(18) 0.0587(16) 0.0490(16) 0.0089(13) -0.0077(13) 0.0228(14)
C9D 0.074(3) 0.057(2) 0.0456(17) 0.0126(15) -0.005(2) 0.025(2)
C10D 0.071(3) 0.0552(19) 0.0404(15) 0.0045(14) -0.0066(18) 0.0308(18)
C11D 0.094(2) 0.0671(19) 0.068(2) 0.0122(16) -0.0151(17) 0.0088(17)
C12D 0.117(4) 0.063(3) 0.096(5) 0.004(4) -0.012(4) 0.004(3)
C13D 0.106(5) 0.079(4) 0.078(4) 0.004(3) -0.023(4) 0.000(4)
C14D 0.103(4) 0.081(5) 0.087(4) 0.024(4) -0.008(3) -0.010(4)
C15D 0.067(2) 0.062(2) 0.0367(16) 0.0031(16) -0.0010(18) 0.0219(17)
C16D 0.077(3) 0.064(2) 0.0412(19) 0.0040(17) -0.0012(18) 0.0184(18)
C17D 0.094(3) 0.073(3) 0.044(2) 0.011(2) -0.002(2) 0.007(2)
O1D 0.074(2) 0.070(2) 0.0554(17) 0.0176(14) 0.0078(16) 0.0235(16)

loop_
_atom_type_symbol
_atom_type_description
_atom_type_scat_dispersion_real
_atom_type_scat_dispersion_imag
_atom_type_scat_source
C C 0.0033 0.0016 'International Tables Vol C Tables 4.2.6.8 and 6.1.1.4'
H H 0.0000 0.0000 'International Tables Vol C Tables 4.2.6.8 and 6.1.1.4'
O O 0.0106 0.0060 'International Tables Vol C Tables 4.2.6.8 and 6.1.1.4'
F F 0.0171 0.0103 'International Tables Vol C Tables 4.2.6.8 and 6.1.1.4'
Cl Cl 0.1484 0.1585 'International Tables Vol C Tables 4.2.6.8 and 6.1.1.4'

loop_
_geom_angle_atom_site_label_1
_geom_angle_atom_site_label_2
_geom_angle_atom_site_label_3
_geom_angle
_geom_angle_site_symmetry_1
_geom_angle_site_symmetry_3
_geom_angle_publ_flag
F1 C1 C2 118.4(3) . 3_675 ?
F1 C1 C2 117.8(3) . . ?
C2 C1 C2 123.8(3) 3_675 . ?
C1 C2 C1 116.2(3) 2_765 . ?
C1 C2 C3 122.1(3) 2_765 . ?
C1 C2 C3 121.7(3) . . ?
C4 C3 C2 178.2(3) . . ?
C3 C4 C5 175.9(3) . . ?
C10 C5 C6 118.5(4) . . ?
C10 C5 C4 122.3(4) . . ?
C6 C5 C4 119.2(3) . . ?
C7 C6 C5 119.8(5) . . ?
C7 C6 C15 119.9(5) . . ?
C5 C6 C15 120.3(5) . . ?
C6 C7 C8 122.0(6) . . ?
C6 C7 H7 119.0 . . ?
C8 C7 H7 119.0 . . ?
C7 C8 C9 117.2(6) . . ?
C7 C8 C11 122.8(6) . . ?
C9 C8 C11 120.0(6) . . ?
C10 C9 C8 122.0(6) . . ?
C10 C9 H9 119.0 . . ?
C8 C9 H9 119.0 . . ?
C9 C10 C5 120.5(6) . . ?
C9 C10 H10 119.8 . . ?
C5 C10 H10 119.8 . . ?
C8 C11 C13 114.7(7) . . ?
C8 C11 C14 109.6(7) . . ?
C13 C11 C14 109.7(8) . . ?
C8 C11 C12 107.9(7) . . ?
C13 C11 C12 109.2(8) . . ?
C14 C11 C12 105.3(8) . . ?
C11 C12 H12A 109.5 . . ?
C11 C12 H12B 109.5 . . ?
H12A C12 H12B 109.5 . . ?
C11 C12 H12C 109.5 . . ?
H12A C12 H12C 109.5 . . ?
H12B C12 H12C 109.5 . . ?
C11 C13 H13A 109.5 . . ?
C11 C13 H13B 109.5 . . ?
H13A C13 H13B 109.5 . . ?
C11 C13 H13C 109.5 . . ?
H13A C13 H13C 109.5 . . ?
H13B C13 H13C 109.5 . . ?
C11 C14 H14A 109.5 . . ?
C11 C14 H14B 109.5 . . ?
H14A C14 H14B 109.5 . . ?
C11 C14 H14C 109.5 . . ?
H14A C14 H14C 109.5 . . ?
H14B C14 H14C 109.5 . . ?
C16 C15 C6 176.4(6) . . ?
C15 C16 C17 179.0(7) . . ?
O1 C17 C16 111.9(4) . . ?
O1 C17 H17A 109.2 . . ?
C16 C17 H17A 109.2 . . ?
O1 C17 H17B 109.2 . . ?
C16 C17 H17B 109.2 . . ?
H17A C17 H17B 107.9 . . ?
C17 O1 H1O 109.5 . . ?
H12D C12E H12E 109.5 . . ?
H12D C12E H12F 109.5 . . ?
H12E C12E H12F 109.5 . . ?
H13D C13E H13E 109.5 . . ?
H13D C13E H13F 109.5 . . ?
H13E C13E H13F 109.5 . . ?
H14D C14E H14E 109.5 . . ?
H14D C14E H14F 109.5 . . ?
H14E C14E H14F 109.5 . . ?
C7D C6D C15D 119.4(13) . . ?
C6D C7D C8D 121.5(16) . . ?
C6D C7D H7D 119.2 . . ?
C8D C7D H7D 119.2 . . ?
C7D C8D C9D 118.0(14) . . ?
C7D C8D C11D 118.1(15) . . ?
C9D C8D C11D 123.7(15) . . ?
C10D C9D C8D 120.3(16) . . ?
C10D C9D H9D 119.8 . . ?
C8D C9D H9D 119.8 . . ?
C9D C10D H10D 118.5 . . ?
C8D C11D C14D 114.6(15) . . ?
C8D C11D C12D 106.6(15) . . ?
C14D C11D C12D 106.2(16) . . ?
C8D C11D C13D 110.8(15) . . ?
C14D C11D C13D 104.1(16) . . ?
C12D C11D C13D 114.7(17) . . ?
C11D C12D H12G 109.5 . . ?
C11D C12D H12H 109.5 . . ?
H12G C12D H12H 109.5 . . ?
C11D C12D H12I 109.5 . . ?
H12G C12D H12I 109.5 . . ?
H12H C12D H12I 109.5 . . ?
C11D C13D H13G 109.5 . . ?
C11D C13D H13H 109.5 . . ?
H13G C13D H13H 109.5 . . ?
C11D C13D H13I 109.5 . . ?
H13G C13D H13I 109.5 . . ?
H13H C13D H13I 109.5 . . ?
C11D C14D H14G 109.5 . . ?
C11D C14D H14H 109.5 . . ?
H14G C14D H14H 109.5 . . ?
C11D C14D H14I 109.5 . . ?
H14G C14D H14I 109.5 . . ?
H14H C14D H14I 109.5 . . ?
C16D C15D C6D 179.2(17) . . ?
C15D C16D C17D 178.6(15) . . ?
O1D C17D C16D 112.8(11) . . ?
O1D C17D H17C 109.0 . . ?
C16D C17D H17C 109.0 . . ?
O1D C17D H17D 109.0 . . ?
C16D C17D H17D 109.0 . . ?
H17C C17D H17D 107.8 . . ?
C17D O1D H1DO 109.5 . . ?
Cl1 C1S Cl2 125.3(11) . . ?
Cl1 C1S Cl3 117.4(10) . . ?
Cl2 C1S Cl3 108.9(9) . . ?
Cl1 C1S H1S 99.7 . . ?
Cl2 C1S H1S 99.7 . . ?
Cl3 C1S H1S 99.7 . . ?
Cl1D C1SD Cl2D 114.0(17) . . ?
Cl1D C1SD Cl3D 101.0(14) . . ?
Cl2D C1SD Cl3D 126(2) . . ?
Cl1D C1SD H1SD 104.4 . . ?
Cl2D C1SD H1SD 104.4 . . ?
Cl3D C1SD H1SD 104.4 . . ?
Cl1E C1SE Cl2E 113.5(17) . . ?
Cl1E C1SE Cl3E 108.9(17) . . ?
Cl2E C1SE Cl3E 108.9(16) . . ?
Cl1E C1SE H1E 108.5 . . ?
Cl2E C1SE H1E 108.5 . . ?
Cl3E C1SE H1E 108.5 . . ?
Cl1F C1F Cl2F 116(2) . . ?
Cl1F C1F Cl3F 109(2) . . ?
Cl2F C1F Cl3F 115(2) . . ?
Cl1F C1F H1SF 105.4 . . ?
Cl2F C1F H1SF 105.4 . . ?
Cl3F C1F H1SF 105.4 . . ?

loop_
_geom_bond_atom_site_label_1
_geom_bond_atom_site_label_2
_geom_bond_distance
_geom_bond_site_symmetry_2
_geom_bond_publ_flag
F1 C1 1.334(3) . ?
C1 C2 1.380(4) 3_675 ?
C1 C2 1.395(4) . ?
C2 C1 1.380(4) 2_765 ?
C2 C3 1.425(4) . ?
C3 C4 1.199(4) . ?
C4 C5 1.423(4) . ?
C5 C10 1.391(6) . ?
C5 C6 1.408(6) . ?
C6 C7 1.378(7) . ?
C6 C15 1.439(6) . ?
C7 C8 1.386(7) . ?
C7 H7 0.9500 . ?
C8 C9 1.396(7) . ?
C8 C11 1.517(7) . ?
C9 C10 1.365(7) . ?
C9 H9 0.9500 . ?
C10 H10 0.9500 . ?
C11 C13 1.533(10) . ?
C11 C14 1.542(12) . ?
C11 C12 1.552(12) . ?
C12 H12A 0.9800 . ?
C12 H12B 0.9800 . ?
C12 H12C 0.9800 . ?
C13 H13A 0.9800 . ?
C13 H13B 0.9800 . ?
C13 H13C 0.9800 . ?
C14 H14A 0.9800 . ?
C14 H14B 0.9800 . ?
C14 H14C 0.9800 . ?
C15 C16 1.191(6) . ?
C16 C17 1.473(6) . ?
C17 O1 1.427(6) . ?
C17 H17A 0.9900 . ?
C17 H17B 0.9900 . ?
O1 H1O 0.8400 . ?
C12E H12D 0.9800 . ?
C12E H12E 0.9800 . ?
C12E H12F 0.9800 . ?
C13E H13D 0.9800 . ?
C13E H13E 0.9800 . ?
C13E H13F 0.9800 . ?
C14E H14D 0.9800 . ?
C14E H14E 0.9800 . ?
C14E H14F 0.9800 . ?
C6D C7D 1.372(14) . ?
C6D C15D 1.435(13) . ?
C7D C8D 1.383(15) . ?
C7D H7D 0.9500 . ?
C8D C9D 1.388(15) . ?
C8D C11D 1.512(14) . ?
C9D C10D 1.362(15) . ?
C9D H9D 0.9500 . ?
C10D H10D 0.9500 . ?
C11D C14D 1.515(17) . ?
C11D C12D 1.534(18) . ?
C11D C13D 1.542(16) . ?
C12D H12G 0.9800 . ?
C12D H12H 0.9800 . ?
C12D H12I 0.9800 . ?
C13D H13G 0.9800 . ?
C13D H13H 0.9800 . ?
C13D H13I 0.9800 . ?
C14D H14G 0.9800 . ?
C14D H14H 0.9800 . ?
C14D H14I 0.9800 . ?
C15D C16D 1.178(12) . ?
C16D C17D 1.473(13) . ?
C17D O1D 1.419(13) . ?
C17D H17C 0.9900 . ?
C17D H17D 0.9900 . ?
O1D H1DO 0.8400 . ?
Cl1 C1S 1.659(13) . ?
Cl2 C1S 1.682(13) . ?
Cl3 C1S 1.712(13) . ?
C1S H1S 1.0000 . ?
Cl1D C1SD 1.667(17) . ?
Cl2D C1SD 1.681(16) . ?
Cl3D C1SD 1.688(17) . ?
C1SD H1SD 1.0000 . ?
Cl1E C1SE 1.688(17) . ?
Cl2E C1SE 1.695(17) . ?
Cl3E C1SE 1.704(16) . ?
C1SE H1E 1.0000 . ?
Cl1F C1F 1.688(17) . ?
Cl2F C1F 1.692(17) . ?
Cl3F C1F 1.699(17) . ?
C1F H1SF 1.0000 . ?

loop_
_geom_hbond_atom_site_label_D
_geom_hbond_atom_site_label_H
_geom_hbond_atom_site_label_A
_geom_hbond_distance_DH
_geom_hbond_distance_HA
_geom_hbond_distance_DA
_geom_hbond_angle_DHA
_geom_hbond_site_symmetry_A
O1 H1O O1 0.84 1.94 2.689(5) 147.1 12_655
O1D H1DO O1D 0.84 2.03 2.723(14) 139.6 12_655

loop_
_geom_torsion_atom_site_label_1
_geom_torsion_atom_site_label_2
_geom_torsion_atom_site_label_3
_geom_torsion_atom_site_label_4
_geom_torsion
_geom_torsion_site_symmetry_1
_geom_torsion_site_symmetry_2
_geom_torsion_site_symmetry_3
_geom_torsion_site_symmetry_4
_geom_torsion_publ_flag
F1 C1 C2 C1 179.70(14) . . . 2_765 ?
C2 C1 C2 C1 0.4(5) 3_675 . . 2_765 ?
F1 C1 C2 C3 2.2(4) . . . . ?
C2 C1 C2 C3 -177.09(18) 3_675 . . . ?
C1 C2 C3 C4 -118(11) 2_765 . . . ?
C1 C2 C3 C4 60(11) . . . . ?
C2 C3 C4 C5 13(15) . . . . ?
C3 C4 C5 C10 -174(4) . . . . ?
C3 C4 C5 C6 6(5) . . . . ?
C10 C5 C6 C7 -0.1(7) . . . . ?
C4 C5 C6 C7 -179.3(4) . . . . ?
C10 C5 C6 C15 178.1(5) . . . . ?
C4 C5 C6 C15 -1.1(7) . . . . ?
C5 C6 C7 C8 -0.8(9) . . . . ?
C15 C6 C7 C8 -179.1(7) . . . . ?
C6 C7 C8 C9 1.6(10) . . . . ?
C6 C7 C8 C11 -179.3(8) . . . . ?
C7 C8 C9 C10 -1.6(10) . . . . ?
C11 C8 C9 C10 179.4(8) . . . . ?
C8 C9 C10 C5 0.7(9) . . . . ?
C6 C5 C10 C9 0.2(7) . . . . ?
C4 C5 C10 C9 179.4(4) . . . . ?
C7 C8 C11 C13 6.8(13) . . . . ?
C9 C8 C11 C13 -174.1(9) . . . . ?
C7 C8 C11 C14 -117.1(9) . . . . ?
C9 C8 C11 C14 61.9(11) . . . . ?
C7 C8 C11 C12 128.8(10) . . . . ?
C9 C8 C11 C12 -52.2(11) . . . . ?
C7 C6 C15 C16 56(9) . . . . ?
C5 C6 C15 C16 -123(9) . . . . ?
C6 C15 C16 C17 -138(35) . . . . ?
C15 C16 C17 O1 -78(38) . . . . ?
C15D C6D C7D C8D 179.6(19) . . . . ?
C6D C7D C8D C9D -1(2) . . . . ?
C6D C7D C8D C11D -177(2) . . . . ?
C7D C8D C9D C10D 0(2) . . . . ?
C11D C8D C9D C10D 176(2) . . . . ?
C7D C8D C11D C14D -163.0(19) . . . . ?
C9D C8D C11D C14D 21(3) . . . . ?
C7D C8D C11D C12D 80(2) . . . . ?
C9D C8D C11D C12D -96(2) . . . . ?
C7D C8D C11D C13D -46(2) . . . . ?
C9D C8D C11D C13D 139(2) . . . . ?
C7D C6D C15D C16D 26(100) . . . . ?
C6D C15D C16D C17D -3(100) . . . . ?
C15D C16D C17D O1D 144(73) . . . . ?
